data_7237752
loop_
_publ_author_name
'Nobuyasu, Roberto S.'
'Ward, Jonathan S.'
'Gibson, Jamie'
'Laidlaw, Beth A.'
'Ren, Zhongjie'
'Data, Przemyslaw'
'Batsanov, Andrei S.'
'Penfold, Thomas J.'
'Bryce, Martin R.'
'Dias, Fernando B.'

_publ_section_title
;
 The influence of molecular geometry on the efficiency of thermally
 activated delayed fluorescence
;
_journal_issue 22
_journal_name_full 'Journal of Materials Chemistry C'
_journal_page_first 6672
_journal_paper_doi 10.1039/C9TC00720B
_journal_volume 7
_journal_year 2019
_chemical_formula_moiety 'C42 H34 N2 O2 S3'
_chemical_formula_sum 'C42 H34 N2 O2 S3'
_chemical_formula_weight 694.89
_space_group_crystal_system triclinic
_space_group_IT_number 2
_space_group_name_Hall '-P 1'
_space_group_name_H-M_alt 'P -1'
_atom_sites_solution_hydrogens geom
_atom_sites_solution_primary direct
_atom_sites_solution_secondary difmap
_audit_creation_date 2016-03-14
_audit_creation_method
;
Olex2 1.2-beta
(compiled 2016.02.19 svn.r3266 for OlexSys, GUI svn.r5155)
;
_audit_update_record
;
2018-12-10 deposited with the CCDC.	2019-05-29 downloaded from the CCDC.
;
_cell_angle_alpha 77.138(2)
_cell_angle_beta 84.451(2)
_cell_angle_gamma 83.336(3)
_cell_formula_units_Z 2
_cell_length_a 12.9638(8)
_cell_length_b 14.1725(10)
_cell_length_c 9.5622(6)
_cell_measurement_reflns_used 5163
_cell_measurement_temperature 190
_cell_measurement_theta_max 24.31
_cell_measurement_theta_min 2.67
_cell_volume 1696.64(19)
_computing_cell_refinement 'SAINT v8.34A (Bruker, 2013)'
_computing_data_collection 'APEX2 v.2013.4_1 (Bruker, 2013)'
_computing_data_reduction 'SAINT v8.34A (Bruker, 2013)'
_computing_molecular_graphics 'Olex2 (Dolomanov et al., 2009)'
_computing_publication_material 'Olex2 (Dolomanov et al., 2009)'
_computing_structure_refinement 'ShelXL 2014/7 (Sheldrick, 2015)'
_computing_structure_solution 'ShelXS 2013/1 (Sheldrick, 2008)'
_diffrn_ambient_temperature 190
_diffrn_detector_area_resol_mean 10.4
_diffrn_detector_type 'Bruker PHOTON 100 CMOS'
_diffrn_measured_fraction_theta_full 0.996
_diffrn_measured_fraction_theta_max 0.996
_diffrn_measurement_device '3-circle area detector diffractometer'
_diffrn_measurement_device_type 'Bruker D8 Venture'
_diffrn_measurement_method '\f and \w scans'
_diffrn_radiation_monochromator 'focusing mirrors'
_diffrn_radiation_probe x-ray
_diffrn_radiation_type MoK\a
_diffrn_radiation_wavelength 0.71073
_diffrn_reflns_av_R_equivalents 0.0641
_diffrn_reflns_av_unetI/netI 0.0701
_diffrn_reflns_Laue_measured_fraction_full 0.996
_diffrn_reflns_Laue_measured_fraction_max 0.996
_diffrn_reflns_limit_h_max 15
_diffrn_reflns_limit_h_min -15
_diffrn_reflns_limit_k_max 16
_diffrn_reflns_limit_k_min -16
_diffrn_reflns_limit_l_max 11
_diffrn_reflns_limit_l_min -11
_diffrn_reflns_number 23900
_diffrn_reflns_point_group_measured_fraction_full 0.996
_diffrn_reflns_point_group_measured_fraction_max 0.996
_diffrn_reflns_theta_full 25.126
_diffrn_reflns_theta_max 25.126
_diffrn_reflns_theta_min 2.273
_diffrn_source 'Incoatec I\mS microsource'
_diffrn_standards_number 0
_exptl_absorpt_coefficient_mu 0.260
_exptl_absorpt_correction_T_max 1.0000
_exptl_absorpt_correction_T_min 0.8989
_exptl_absorpt_correction_type multi-scan
_exptl_absorpt_process_details
;
SADABS-2014/4 (Bruker,2014/4) was used for absorption correction.
wR2(int) was 0.1396 before and 0.0544 after correction.
The Ratio of minimum to maximum transmission is 0.8989.
The \l/2 correction factor is Not present.
;
_exptl_crystal_colour yellow
_exptl_crystal_colour_primary yellow
_exptl_crystal_density_diffrn 1.360
_exptl_crystal_description lathe
_exptl_crystal_F_000 728
_exptl_crystal_preparation Luminescent
_exptl_crystal_recrystallization_method 'Re-crystallisation from solvent: DCM/hexane'
_exptl_crystal_size_max 0.319
_exptl_crystal_size_mid 0.067
_exptl_crystal_size_min 0.058
_refine_diff_density_max 0.399
_refine_diff_density_min -0.336
_refine_diff_density_rms 0.052
_refine_ls_extinction_method none
_refine_ls_goodness_of_fit_ref 1.018
_refine_ls_hydrogen_treatment constr
_refine_ls_matrix_type full
_refine_ls_number_parameters 451
_refine_ls_number_reflns 6043
_refine_ls_number_restraints 6
_refine_ls_restrained_S_all 1.105
_refine_ls_R_factor_all 0.0947
_refine_ls_R_factor_gt 0.0489
_refine_ls_shift/su_max 0.000
_refine_ls_shift/su_mean 0.000
_refine_ls_structure_factor_coef Fsqd
_refine_ls_weighting_details 'w=1/[\s^2^(Fo^2^)+(0.0440P)^2^+0.7120P] where P=(Fo^2^+2Fc^2^)/3'
_refine_ls_weighting_scheme calc
_refine_ls_wR_factor_gt 0.0981
_refine_ls_wR_factor_ref 0.1128
_reflns_Friedel_coverage 0.000
_reflns_number_gt 3903
_reflns_number_total 6043
_reflns_threshold_expression 'I > 2\s(I)'
_cod_data_source_file c9tc00720b2.cif
_cod_data_source_block 7-16s488
_cod_depositor_comments
;
The following automatic conversions were performed:

data item '_diffrn_radiation_probe' value 'X-ray' was changed to
'x-ray' in accordance with the
/home/saulius/struct/COD-crude-data/automatic-downloads/DataCite-retrospective/RSC/depositions/lib/dictionaries/cif_core.dic
dictionary named 'cif_core.dic' version 2.4.2 last updated on
2011-04-26.

Automatic conversion script
Id: cif_fix_values 6909 2019-04-08 15:41:33Z antanas 
;
_cod_original_cell_volume 1696.65(19)
_cod_database_code 7237752
_ccdc_polymorph 'room-temperature phase'
_shelx_space_group_comment
;
The symmetry employed for this shelxl refinement is uniquely defined
by the following loop, which should always be used as a source of
symmetry information in preference to the above space-group names.
They are only intended as comments.
;
_computing.bruker_data_scaling 'SADABS V2012/1 (Bruker AXS Inc.)'

_olex2_refinement_description
;
1. Fixed Uiso
 At 1.2 times of:
  All C(H) groups
 At 1.5 times of:
  All C(H,H,H) groups
2. Restrained distances
 C41B-C40A \\sim C40A-C41A \\sim C42B-C40A \\sim C40A-C42A
 with sigma of 0.02
3. Uiso/Uaniso restraints and constraints
Uiso(C40B) = Uiso(C40A)
4. Others
 Sof(C40B)=Sof(H40B)=Sof(C41B)=Sof(H41D)=Sof(H41E)=Sof(H41F)=Sof(C42B)=
 Sof(H42D)=Sof(H42E)=Sof(H42F)=1-FVAR(1)
 Sof(C40A)=Sof(H40A)=Sof(C41A)=Sof(H41A)=Sof(H41B)=Sof(H41C)=Sof(C42A)=
 Sof(H42A)=Sof(H42B)=Sof(H42C)=FVAR(1)
5.a Ternary CH refined with riding coordinates:
 C37(H37), C40A(H40A), C40B(H40B)
5.b Me refined with riding coordinates:
 C41A(H41A,H41B,H41C), C42A(H42A,H42B,H42C), C41B(H41D,H41E,H41F), C42B(H42D,
 H42E,H42F)
5.c Aromatic/amide H refined with riding coordinates:
 C2(H2), C5(H5), C8(H8), C11(H11), C14(H14), C15(H15), C16(H16), C17(H17),
 C20(H20), C21(H21), C22(H22), C23(H23), C26(H26), C27(H27), C28(H28), C29(H29),
  C32(H32), C33(H33), C34(H34), C35(H35)
5.d Idealised Me refined as rotating group:
 C38(H38A,H38B,H38C), C39(H39A,H39B,H39C)
;
_shelx_shelxl_version_number 2014/7
_olex2_diffrn_ambient_temperature_device 'Oxford Cryosystems'
_olex2_submission_special_instructions 'No special instructions were received'

loop_
_space_group_symop_operation_xyz
'x, y, z'
'-x, -y, -z'

loop_
_atom_site_label
_atom_site_type_symbol
_atom_site_fract_x
_atom_site_fract_y
_atom_site_fract_z
_atom_site_U_iso_or_equiv
_atom_site_adp_type
_atom_site_occupancy
_atom_site_site_symmetry_order
_atom_site_calc_flag
_atom_site_refinement_flags_posn
_atom_site_refinement_flags_occupancy
_atom_site_disorder_assembly
_atom_site_disorder_group
S1 S -0.01328(5) 0.54881(5) 0.23310(8) 0.02908(19) Uani 1 1 d . . . .
S2 S 0.55482(6) 0.75933(6) 0.45426(10) 0.0483(3) Uani 1 1 d . . . .
S3 S 0.33780(7) -0.03847(5) 0.50830(9) 0.0420(2) Uani 1 1 d . . . .
O1 O -0.09594(14) 0.56173(15) 0.3400(2) 0.0420(5) Uani 1 1 d . . . .
O2 O -0.03477(15) 0.58410(14) 0.0856(2) 0.0422(5) Uani 1 1 d . . . .
N1 N 0.37976(17) 0.65809(16) 0.3919(2) 0.0312(6) Uani 1 1 d . . . .
N2 N 0.20916(16) 0.15565(15) 0.3978(2) 0.0270(5) Uani 1 1 d . . . .
C1 C 0.10101(19) 0.59354(19) 0.2703(3) 0.0244(6) Uani 1 1 d . . . .
C2 C 0.1179(2) 0.68949(19) 0.2544(3) 0.0267(6) Uani 1 1 d . . . .
H2 H 0.0658 0.7396 0.2186 0.032 Uiso 1 1 calc R . . .
C3 C 0.2117(2) 0.71296(19) 0.2908(3) 0.0267(6) Uani 1 1 d . . . .
C4 C 0.2842(2) 0.6358(2) 0.3464(3) 0.0277(7) Uani 1 1 d . . . .
C5 C 0.2664(2) 0.5394(2) 0.3629(3) 0.0299(7) Uani 1 1 d . . . .
H5 H 0.3168 0.4888 0.4026 0.036 Uiso 1 1 calc R . . .
C6 C 0.1741(2) 0.51727(19) 0.3207(3) 0.0252(6) Uani 1 1 d . . . .
C7 C 0.14136(19) 0.42140(19) 0.3202(3) 0.0237(6) Uani 1 1 d . . . .
C8 C 0.1955(2) 0.33111(19) 0.3600(3) 0.0268(6) Uani 1 1 d . . . .
H8 H 0.2624 0.3253 0.3955 0.032 Uiso 1 1 calc R . . .
C9 C 0.15169(19) 0.24889(19) 0.3479(3) 0.0254(6) Uani 1 1 d . . . .
C10 C 0.0552(2) 0.2533(2) 0.2926(3) 0.0299(7) Uani 1 1 d . . . .
C11 C 0.0007(2) 0.3457(2) 0.2542(3) 0.0303(7) Uani 1 1 d . . . .
H11 H -0.0658 0.3522 0.2173 0.036 Uiso 1 1 calc R . . .
C12 C 0.04324(19) 0.42637(19) 0.2700(3) 0.0250(6) Uani 1 1 d . . . .
C13 C 0.3783(2) 0.6664(2) 0.5374(3) 0.0342(7) Uani 1 1 d . . . .
C14 C 0.2986(2) 0.6333(2) 0.6387(3) 0.0443(8) Uani 1 1 d . . . .
H14 H 0.2445 0.6026 0.6118 0.053 Uiso 1 1 calc R . . .
C15 C 0.2983(3) 0.6453(3) 0.7795(4) 0.0531(9) Uani 1 1 d . . . .
H15 H 0.2435 0.6231 0.8481 0.064 Uiso 1 1 calc R . . .
C16 C 0.3765(3) 0.6888(3) 0.8201(4) 0.0573(10) Uani 1 1 d . . . .
H16 H 0.3749 0.6980 0.9157 0.069 Uiso 1 1 calc R . . .
C17 C 0.4570(3) 0.7190(2) 0.7224(4) 0.0518(10) Uani 1 1 d . . . .
H17 H 0.5122 0.7470 0.7516 0.062 Uiso 1 1 calc R . . .
C18 C 0.4583(2) 0.7089(2) 0.5811(3) 0.0398(8) Uani 1 1 d . . . .
C19 C 0.4741(2) 0.6400(2) 0.3111(3) 0.0330(7) Uani 1 1 d . . . .
C20 C 0.4824(2) 0.5903(2) 0.2004(3) 0.0405(8) Uani 1 1 d . . . .
H20 H 0.4224 0.5659 0.1773 0.049 Uiso 1 1 calc R . . .
C21 C 0.5763(2) 0.5755(2) 0.1229(4) 0.0500(9) Uani 1 1 d . . . .
H21 H 0.5794 0.5434 0.0451 0.060 Uiso 1 1 calc R . . .
C22 C 0.6654(2) 0.6069(2) 0.1576(4) 0.0549(10) Uani 1 1 d . . . .
H22 H 0.7306 0.5939 0.1075 0.066 Uiso 1 1 calc R . . .
C23 C 0.6581(2) 0.6572(2) 0.2659(4) 0.0479(9) Uani 1 1 d . . . .
H23 H 0.7191 0.6787 0.2909 0.058 Uiso 1 1 calc R . . .
C24 C 0.5642(2) 0.6770(2) 0.3391(3) 0.0377(8) Uani 1 1 d . . . .
C25 C 0.2106(2) 0.12488(19) 0.5502(3) 0.0270(7) Uani 1 1 d . . . .
C26 C 0.1528(2) 0.1778(2) 0.6412(3) 0.0338(7) Uani 1 1 d . . . .
H26 H 0.1116 0.2358 0.6015 0.041 Uiso 1 1 calc R . . .
C27 C 0.1540(2) 0.1479(2) 0.7887(3) 0.0419(8) Uani 1 1 d . . . .
H27 H 0.1134 0.1852 0.8490 0.050 Uiso 1 1 calc R . . .
C28 C 0.2133(2) 0.0646(2) 0.8492(3) 0.0422(8) Uani 1 1 d . . . .
H28 H 0.2147 0.0444 0.9507 0.051 Uiso 1 1 calc R . . .
C29 C 0.2707(2) 0.0111(2) 0.7601(3) 0.0359(7) Uani 1 1 d . . . .
H29 H 0.3120 -0.0465 0.8008 0.043 Uiso 1 1 calc R . . .
C30 C 0.2692(2) 0.0397(2) 0.6122(3) 0.0293(7) Uani 1 1 d . . . .
C31 C 0.2939(2) 0.12914(19) 0.3037(3) 0.0255(6) Uani 1 1 d . . . .
C32 C 0.3106(2) 0.1844(2) 0.1653(3) 0.0332(7) Uani 1 1 d . . . .
H32 H 0.2647 0.2406 0.1326 0.040 Uiso 1 1 calc R . . .
C33 C 0.3938(2) 0.1581(2) 0.0744(3) 0.0385(8) Uani 1 1 d . . . .
H33 H 0.4030 0.1957 -0.0207 0.046 Uiso 1 1 calc R . . .
C34 C 0.4617(2) 0.0798(2) 0.1192(3) 0.0385(8) Uani 1 1 d . . . .
H34 H 0.5195 0.0638 0.0570 0.046 Uiso 1 1 calc R . . .
C35 C 0.4469(2) 0.0233(2) 0.2558(3) 0.0366(8) Uani 1 1 d . . . .
H35 H 0.4955 -0.0310 0.2878 0.044 Uiso 1 1 calc R . . .
C36 C 0.3614(2) 0.0452(2) 0.3468(3) 0.0299(7) Uani 1 1 d . . . .
C37 C 0.2365(2) 0.8177(2) 0.2660(3) 0.0321(7) Uani 1 1 d . . . .
H37 H 0.2712 0.8248 0.3516 0.039 Uiso 1 1 calc R . . .
C38 C 0.3131(2) 0.8414(2) 0.1346(3) 0.0417(8) Uani 1 1 d . . . .
H38A H 0.3779 0.7987 0.1503 0.063 Uiso 1 1 calc GR . . .
H38B H 0.3280 0.9093 0.1194 0.063 Uiso 1 1 calc GR . . .
H38C H 0.2827 0.8314 0.0497 0.063 Uiso 1 1 calc GR . . .
C39 C 0.1407(2) 0.8919(2) 0.2490(4) 0.0450(8) Uani 1 1 d . . . .
H39A H 0.1112 0.8937 0.1578 0.068 Uiso 1 1 calc GR . . .
H39B H 0.1609 0.9564 0.2495 0.068 Uiso 1 1 calc GR . . .
H39C H 0.0887 0.8733 0.3289 0.068 Uiso 1 1 calc GR . . .
C40A C 0.0163(5) 0.1630(5) 0.2573(5) 0.0310(10) Uiso 0.620(6) 1 d D P A 1
H40A H 0.0800 0.1195 0.2380 0.037 Uiso 0.620(6) 1 calc R P A 1
C41A C -0.0440(5) 0.1812(4) 0.1263(5) 0.0506(18) Uani 0.620(6) 1 d D P A 1
H41A H -0.0035 0.2171 0.0437 0.076 Uiso 0.620(6) 1 calc R P A 1
H41B H -0.0576 0.1189 0.1068 0.076 Uiso 0.620(6) 1 calc R P A 1
H41C H -0.1102 0.2195 0.1427 0.076 Uiso 0.620(6) 1 calc R P A 1
C42A C -0.0409(6) 0.1087(5) 0.3866(6) 0.076(3) Uani 0.620(6) 1 d D P A 1
H42A H 0.0011 0.0984 0.4695 0.114 Uiso 0.620(6) 1 calc R P A 1
H42B H -0.1071 0.1462 0.4058 0.114 Uiso 0.620(6) 1 calc R P A 1
H42C H -0.0545 0.0456 0.3699 0.114 Uiso 0.620(6) 1 calc R P A 1
C40B C 0.0066(8) 0.1624(8) 0.2983(11) 0.0310(10) Uiso 0.380(6) 1 d . P A 2
H40B H 0.0418 0.1073 0.3674 0.037 Uiso 0.380(6) 1 calc R P A 2
C41B C 0.0320(7) 0.1467(6) 0.1364(8) 0.038(2) Uiso 0.380(6) 1 d D P A 2
H41D H 0.1074 0.1441 0.1126 0.058 Uiso 0.380(6) 1 calc R P A 2
H41E H 0.0070 0.0856 0.1286 0.058 Uiso 0.380(6) 1 calc R P A 2
H41F H -0.0029 0.2009 0.0695 0.058 Uiso 0.380(6) 1 calc R P A 2
C42B C -0.1075(6) 0.1659(7) 0.3294(10) 0.044(3) Uiso 0.380(6) 1 d D P A 2
H42D H -0.1305 0.1022 0.3305 0.066 Uiso 0.380(6) 1 calc R P A 2
H42E H -0.1261 0.1824 0.4235 0.066 Uiso 0.380(6) 1 calc R P A 2
H42F H -0.1417 0.2153 0.2550 0.066 Uiso 0.380(6) 1 calc R P A 2

loop_
_atom_site_aniso_label
_atom_site_aniso_U_11
_atom_site_aniso_U_22
_atom_site_aniso_U_33
_atom_site_aniso_U_23
_atom_site_aniso_U_13
_atom_site_aniso_U_12
S1 0.0259(4) 0.0218(4) 0.0403(5) -0.0053(3) -0.0126(3) 0.0002(3)
S2 0.0459(5) 0.0298(5) 0.0743(6) -0.0090(4) -0.0269(5) -0.0103(4)
S3 0.0593(5) 0.0200(4) 0.0446(5) -0.0054(4) -0.0092(4) 0.0070(4)
O1 0.0243(11) 0.0427(13) 0.0588(14) -0.0154(11) 0.0027(10) 0.0023(9)
O2 0.0531(13) 0.0309(12) 0.0428(13) 0.0002(10) -0.0281(11) 0.0003(10)
N1 0.0283(13) 0.0267(14) 0.0410(15) -0.0072(12) -0.0138(11) -0.0037(10)
N2 0.0262(12) 0.0196(13) 0.0330(14) -0.0013(11) -0.0043(11) 0.0005(10)
C1 0.0234(14) 0.0231(16) 0.0273(16) -0.0057(13) -0.0047(12) -0.0022(12)
C2 0.0270(15) 0.0217(16) 0.0308(16) -0.0042(13) -0.0074(13) 0.0016(12)
C3 0.0304(15) 0.0238(16) 0.0272(16) -0.0072(13) -0.0053(13) -0.0019(12)
C4 0.0257(15) 0.0275(17) 0.0313(16) -0.0054(14) -0.0093(13) -0.0035(12)
C5 0.0264(15) 0.0255(17) 0.0364(17) -0.0017(14) -0.0117(13) 0.0019(12)
C6 0.0273(15) 0.0204(15) 0.0278(16) -0.0034(13) -0.0056(12) -0.0021(12)
C7 0.0239(14) 0.0228(16) 0.0242(15) -0.0025(12) -0.0046(12) -0.0037(12)
C8 0.0231(14) 0.0260(16) 0.0296(16) -0.0006(13) -0.0080(12) -0.0005(12)
C9 0.0255(15) 0.0201(15) 0.0277(16) 0.0014(13) -0.0039(12) -0.0014(12)
C10 0.0285(15) 0.0239(16) 0.0367(17) -0.0011(14) -0.0085(13) -0.0062(12)
C11 0.0254(15) 0.0266(17) 0.0395(18) -0.0040(14) -0.0108(13) -0.0042(13)
C12 0.0255(15) 0.0219(16) 0.0265(15) -0.0013(13) -0.0083(12) -0.0001(12)
C13 0.0373(17) 0.0257(17) 0.0423(19) -0.0103(15) -0.0196(15) 0.0058(13)
C14 0.0417(19) 0.048(2) 0.048(2) -0.0164(17) -0.0162(17) -0.0019(16)
C15 0.056(2) 0.060(2) 0.045(2) -0.0176(19) -0.0134(18) 0.0072(18)
C16 0.075(3) 0.053(2) 0.051(2) -0.026(2) -0.031(2) 0.014(2)
C17 0.059(2) 0.039(2) 0.066(3) -0.0210(19) -0.035(2) 0.0015(18)
C18 0.0473(19) 0.0212(17) 0.054(2) -0.0079(15) -0.0256(16) 0.0029(14)
C19 0.0280(16) 0.0231(16) 0.0468(19) -0.0019(15) -0.0149(14) 0.0018(13)
C20 0.0311(17) 0.0362(19) 0.056(2) -0.0099(17) -0.0095(16) -0.0036(14)
C21 0.041(2) 0.041(2) 0.070(2) -0.0187(19) -0.0079(18) 0.0023(16)
C22 0.0307(19) 0.046(2) 0.082(3) -0.007(2) -0.0004(18) 0.0030(16)
C23 0.0301(19) 0.035(2) 0.074(2) 0.0031(19) -0.0181(17) 0.0004(15)
C24 0.0310(17) 0.0253(17) 0.054(2) 0.0026(15) -0.0181(15) -0.0002(13)
C25 0.0236(15) 0.0231(16) 0.0328(17) 0.0009(13) -0.0059(13) -0.0061(12)
C26 0.0287(16) 0.0276(17) 0.0397(19) -0.0001(15) 0.0004(14) 0.0032(13)
C27 0.0374(18) 0.047(2) 0.038(2) -0.0071(16) 0.0055(15) 0.0008(15)
C28 0.0439(19) 0.045(2) 0.0324(18) 0.0032(16) -0.0086(15) -0.0021(16)
C29 0.0384(18) 0.0284(18) 0.0373(19) 0.0003(15) -0.0078(15) 0.0017(14)
C30 0.0291(15) 0.0205(15) 0.0382(18) -0.0027(13) -0.0082(13) -0.0034(12)
C31 0.0268(15) 0.0188(15) 0.0330(17) -0.0078(13) -0.0065(13) -0.0030(12)
C32 0.0371(17) 0.0255(17) 0.0362(18) -0.0056(14) -0.0035(14) -0.0014(13)
C33 0.0405(18) 0.042(2) 0.0354(18) -0.0128(16) 0.0002(15) -0.0091(15)
C34 0.0371(18) 0.036(2) 0.048(2) -0.0212(17) 0.0006(15) -0.0059(15)
C35 0.0338(17) 0.0292(18) 0.049(2) -0.0147(16) -0.0115(15) 0.0048(14)
C36 0.0331(16) 0.0229(16) 0.0383(17) -0.0125(14) -0.0096(14) -0.0043(13)
C37 0.0371(17) 0.0225(16) 0.0395(18) -0.0091(14) -0.0128(14) -0.0008(13)
C38 0.0443(19) 0.0258(18) 0.053(2) -0.0019(16) -0.0045(16) -0.0070(14)
C39 0.0428(19) 0.0235(17) 0.071(2) -0.0153(17) -0.0081(17) 0.0006(14)
C41A 0.063(4) 0.047(4) 0.049(4) -0.019(3) -0.004(3) -0.021(3)
C42A 0.113(6) 0.071(5) 0.052(4) 0.000(4) -0.013(4) -0.068(5)

loop_
_atom_type_symbol
_atom_type_description
_atom_type_scat_dispersion_real
_atom_type_scat_dispersion_imag
_atom_type_scat_source
C C 0.0033 0.0016 'International Tables Vol C Tables 4.2.6.8 and 6.1.1.4'
H H 0.0000 0.0000 'International Tables Vol C Tables 4.2.6.8 and 6.1.1.4'
N N 0.0061 0.0033 'International Tables Vol C Tables 4.2.6.8 and 6.1.1.4'
O O 0.0106 0.0060 'International Tables Vol C Tables 4.2.6.8 and 6.1.1.4'
S S 0.1246 0.1234 'International Tables Vol C Tables 4.2.6.8 and 6.1.1.4'

loop_
_exptl_crystal_face_index_h
_exptl_crystal_face_index_k
_exptl_crystal_face_index_l
_exptl_crystal_face_perp_dist
0.00 0.00 1.00 0.0030
0.00 0.00 -1.00 0.0270
1.00 0.00 0.00 0.0300
-1.00 0.00 0.00 0.0320
0.00 1.00 0.00 0.1410
0.00 -1.00 0.00 0.1450

loop_
_geom_angle_atom_site_label_1
_geom_angle_atom_site_label_2
_geom_angle_atom_site_label_3
_geom_angle
O1 S1 C1 110.44(12)
O1 S1 C12 109.66(12)
O2 S1 O1 117.44(12)
O2 S1 C1 110.86(12)
O2 S1 C12 113.06(12)
C1 S1 C12 92.65(12)
C18 S2 C24 99.08(14)
C36 S3 C30 99.94(13)
C13 N1 C4 116.4(2)
C19 N1 C4 119.0(2)
C19 N1 C13 121.4(2)
C25 N2 C9 115.2(2)
C31 N2 C9 115.8(2)
C31 N2 C25 121.7(2)
C2 C1 S1 126.6(2)
C2 C1 C6 122.9(2)
C6 C1 S1 110.5(2)
C1 C2 C3 119.8(2)
C2 C3 C4 117.3(2)
C2 C3 C37 121.6(2)
C4 C3 C37 121.1(2)
C3 C4 N1 118.4(2)
C5 C4 N1 118.9(2)
C5 C4 C3 122.6(2)
C4 C5 C6 119.3(2)
C1 C6 C5 118.0(2)
C1 C6 C7 113.2(2)
C5 C6 C7 128.8(2)
C8 C7 C6 128.5(2)
C8 C7 C12 118.2(2)
C12 C7 C6 113.3(2)
C7 C8 C9 119.6(2)
C8 C9 N2 117.5(2)
C8 C9 C10 122.6(2)
C10 C9 N2 119.9(2)
C9 C10 C11 117.0(2)
C9 C10 C40A 121.5(3)
C9 C10 C40B 120.1(5)
C11 C10 C40A 121.1(3)
C11 C10 C40B 122.2(5)
C12 C11 C10 120.1(2)
C7 C12 S1 110.1(2)
C11 C12 S1 127.5(2)
C11 C12 C7 122.4(2)
C14 C13 N1 121.7(3)
C14 C13 C18 118.7(3)
C18 C13 N1 119.7(3)
C15 C14 C13 120.0(3)
C16 C15 C14 120.6(4)
C17 C16 C15 119.9(3)
C16 C17 C18 120.5(3)
C13 C18 S2 120.0(2)
C17 C18 S2 119.4(3)
C17 C18 C13 120.3(3)
C20 C19 N1 123.3(3)
C20 C19 C24 117.5(3)
C24 C19 N1 119.1(3)
C21 C20 C19 121.3(3)
C22 C21 C20 120.6(3)
C23 C22 C21 118.7(3)
C22 C23 C24 121.4(3)
C19 C24 S2 119.9(2)
C23 C24 S2 119.4(2)
C23 C24 C19 120.3(3)
C26 C25 N2 121.1(2)
C26 C25 C30 117.9(3)
C30 C25 N2 120.9(3)
C27 C26 C25 121.1(3)
C28 C27 C26 120.7(3)
C29 C28 C27 118.7(3)
C28 C29 C30 121.1(3)
C25 C30 S3 122.1(2)
C29 C30 S3 117.5(2)
C29 C30 C25 120.4(3)
C32 C31 N2 121.1(2)
C32 C31 C36 118.1(3)
C36 C31 N2 120.8(2)
C33 C32 C31 120.7(3)
C34 C33 C32 120.9(3)
C33 C34 C35 119.8(3)
C34 C35 C36 120.5(3)
C31 C36 S3 122.1(2)
C35 C36 S3 118.0(2)
C35 C36 C31 119.8(3)
C3 C37 C38 110.3(2)
C3 C37 C39 113.9(2)
C38 C37 C39 109.4(2)
C41A C40A C10 115.9(5)
C42A C40A C10 109.6(4)
C42A C40A C41A 112.2(5)
C10 C40B C41B 102.0(7)
C42B C40B C10 116.9(8)
C42B C40B C41B 107.6(7)

loop_
_geom_bond_atom_site_label_1
_geom_bond_atom_site_label_2
_geom_bond_distance
S1 O1 1.432(2)
S1 O2 1.431(2)
S1 C1 1.773(3)
S1 C12 1.776(3)
S2 C18 1.754(3)
S2 C24 1.761(3)
S3 C30 1.759(3)
S3 C36 1.750(3)
N1 C4 1.443(3)
N1 C13 1.420(4)
N1 C19 1.412(3)
N2 C9 1.445(3)
N2 C25 1.426(3)
N2 C31 1.422(3)
C1 C2 1.375(4)
C1 C6 1.384(3)
C2 C3 1.391(4)
C3 C4 1.401(4)
C3 C37 1.518(4)
C4 C5 1.383(4)
C5 C6 1.389(4)
C6 C7 1.471(4)
C7 C8 1.379(4)
C7 C12 1.391(3)
C8 C9 1.385(4)
C9 C10 1.394(4)
C10 C11 1.403(4)
C10 C40A 1.544(7)
C10 C40B 1.487(11)
C11 C12 1.369(4)
C13 C14 1.394(4)
C13 C18 1.398(4)
C14 C15 1.393(4)
C15 C16 1.374(5)
C16 C17 1.371(5)
C17 C18 1.388(4)
C19 C20 1.386(4)
C19 C24 1.405(4)
C20 C21 1.381(4)
C21 C22 1.380(4)
C22 C23 1.372(5)
C23 C24 1.376(4)
C25 C26 1.384(4)
C25 C30 1.393(4)
C26 C27 1.380(4)
C27 C28 1.375(4)
C28 C29 1.374(4)
C29 C30 1.384(4)
C31 C32 1.391(4)
C31 C36 1.401(4)
C32 C33 1.387(4)
C33 C34 1.351(4)
C34 C35 1.380(4)
C35 C36 1.392(4)
C37 C38 1.525(4)
C37 C39 1.528(4)
C40A C41A 1.499(7)
C40A C42A 1.484(8)
C40B C41B 1.610(12)
C40B C42B 1.478(12)
